data_4075992
loop_
_publ_author_name
'Evans, William J.'
'Perotti, Jeremy M.'
'Kozimor, Stosh A.'
'Champagne, Timothy M.'
'Davis, Benjamin L.'
'Nyce, Gregory W.'
'Fujimoto, Cy H.'
'Clark, Robert D.'
'Johnston, Matthew A.'
'Ziller, Joseph W.'

_publ_section_title
;
 Synthesis and Comparative \h1-Alkyl and Sterically Induced Reduction
 Reactivity of (C5Me5)3Ln Complexes of La, Ce, Pr, Nd, and Sm
;
_journal_issue 16
_journal_name_full Organometallics
_journal_page_first 3916
_journal_paper_doi 10.1021/om050402l
_journal_volume 24
_journal_year 2005
_chemical_formula_sum 'C40 H60 La2 Se2'
_chemical_formula_weight 976.62
_chemical_name_systematic
; 
 ? 
;
_space_group_IT_number 14
_symmetry_cell_setting monoclinic
_symmetry_space_group_name_Hall '-P 2yn'
_symmetry_space_group_name_H-M 'P 1 21/n 1'
_atom_sites_solution_hydrogens geom
_atom_sites_solution_primary direct
_atom_sites_solution_secondary difmap
_audit_creation_method SHELXTL
_cell_angle_alpha 90.00
_cell_angle_beta 102.427(2)
_cell_angle_gamma 90.00
_cell_formula_units_Z 2
_cell_length_a 8.5697(11)
_cell_length_b 20.622(3)
_cell_length_c 11.8095(15)
_cell_measurement_temperature 193(2)
_cell_volume 2038.1(5)
_computing_cell_refinement 'Bruker SMART/SAINT'
_computing_data_collection 'Bruker SMART'
_computing_data_reduction 'Bruker SHELXTL'
_computing_molecular_graphics 'Bruker SHELXTL'
_computing_publication_material 'Bruker SHELXTL'
_computing_structure_refinement 'Bruker SHELXTL'
_computing_structure_solution 'Bruker SHELXTL'
_diffrn_ambient_temperature 193(2)
_diffrn_measured_fraction_theta_full 0.999
_diffrn_measured_fraction_theta_max 0.999
_diffrn_measurement_device_type 'CCD area detector'
_diffrn_measurement_method 'omega scans'
_diffrn_radiation_monochromator graphite
_diffrn_radiation_source 'normal-focus sealed tube'
_diffrn_radiation_type MoK\a
_diffrn_radiation_wavelength 0.71073
_diffrn_reflns_av_R_equivalents 0.0547
_diffrn_reflns_av_sigmaI/netI 0.0388
_diffrn_reflns_limit_h_max 10
_diffrn_reflns_limit_h_min -10
_diffrn_reflns_limit_k_max 25
_diffrn_reflns_limit_k_min -25
_diffrn_reflns_limit_l_max 14
_diffrn_reflns_limit_l_min -14
_diffrn_reflns_number 19231
_diffrn_reflns_theta_full 26.37
_diffrn_reflns_theta_max 26.37
_diffrn_reflns_theta_min 1.98
_diffrn_standards_decay_% '< 1.0'
_diffrn_standards_interval_count 'initial 50 frames recollected'
_diffrn_standards_number '50 frames'
_exptl_absorpt_coefficient_mu 3.878
_exptl_absorpt_correction_T_max 0.4321
_exptl_absorpt_correction_T_min 0.3610
_exptl_absorpt_correction_type multi-scan
_exptl_absorpt_process_details 'Bruker SADABS'
_exptl_crystal_colour 'Dark red'
_exptl_crystal_density_diffrn 1.591
_exptl_crystal_density_meas ?
_exptl_crystal_density_method 'not measured'
_exptl_crystal_description multi-faceted-polyhedra
_exptl_crystal_F_000 964
_exptl_crystal_size_max 0.33
_exptl_crystal_size_mid 0.29
_exptl_crystal_size_min 0.26
_refine_diff_density_max 2.295
_refine_diff_density_min -1.383
_refine_diff_density_rms 0.192
_refine_ls_extinction_method none
_refine_ls_goodness_of_fit_ref 1.259
_refine_ls_hydrogen_treatment constr
_refine_ls_matrix_type full
_refine_ls_number_parameters 181
_refine_ls_number_reflns 4167
_refine_ls_number_restraints 0
_refine_ls_restrained_S_all 1.259
_refine_ls_R_factor_all 0.0728
_refine_ls_R_factor_gt 0.0701
_refine_ls_shift/su_max 0.000
_refine_ls_shift/su_mean 0.000
_refine_ls_structure_factor_coef Fsqd
_refine_ls_weighting_details 'calc w=1/[\s^2^(Fo^2^)+(0.0454P)^2^+27.2145P] where P=(Fo^2^+2Fc^2^)/3'
_refine_ls_weighting_scheme calc
_refine_ls_wR_factor_gt 0.1682
_refine_ls_wR_factor_ref 0.1695
_reflns_number_gt 3929
_reflns_number_total 4167
_reflns_threshold_expression >2sigma(I)
_cod_data_source_file om050402lsi20050518_041127.cif
_cod_data_source_block bld14_(260799)
_cod_depositor_comments
;
The following automatic conversions were performed:

'_symmetry_cell_setting' value 'Monoclinic' changed to 'monoclinic'
according to /home/saulius/struct/CIF-dictionaries/cif_core.dic
dictionary named 'cif_core.dic' version 2.4.1 from 2010-06-29.

Automatic conversion script
Id: cif_fix_values 1715 2011-07-08 13:25:40Z adriana 

The following automatic conversions were performed:

'_exptl_crystal_density_meas' value 'none' was changed to '?' - the
value is perceived as not measured.

Automatic conversion script
Id: cif_fix_values 3008 2015-01-20 13:52:24Z robertas 
;
_cod_original_cell_volume 2038.1(4)
_cod_original_sg_symbol_H-M P2(1)/n
_cod_database_code 4075992

loop_
_symmetry_equiv_pos_as_xyz
'x, y, z'
'-x+1/2, y+1/2, -z+1/2'
'-x, -y, -z'
'x-1/2, -y-1/2, z-1/2'

loop_
_atom_site_label
_atom_site_type_symbol
_atom_site_fract_x
_atom_site_fract_y
_atom_site_fract_z
_atom_site_U_iso_or_equiv
_atom_site_adp_type
_atom_site_occupancy
_atom_site_symmetry_multiplicity
_atom_site_calc_flag
_atom_site_refinement_flags
_atom_site_disorder_assembly
_atom_site_disorder_group
La1 La 0.11716(6) 0.08938(2) 0.35697(4) 0.02763(17) Uani 1 1 d . . .
Se1 Se -0.11986(11) 0.03123(5) 0.49047(9) 0.0348(2) Uani 1 1 d . . .
C1 C -0.072(2) 0.0334(12) 0.1571(17) 0.026(5) Uiso 0.517(15) 1 d P A 1
C2 C 0.089(3) 0.0119(10) 0.1583(16) 0.031(4) Uiso 0.517(15) 1 d P A 1
C3 C 0.176(2) 0.0702(12) 0.1365(15) 0.028(4) Uiso 0.517(15) 1 d P A 1
C4 C 0.069(3) 0.1228(10) 0.1205(16) 0.032(4) Uiso 0.517(15) 1 d P A 1
C5 C -0.076(3) 0.1008(12) 0.1350(18) 0.034(5) Uiso 0.517(15) 1 d P A 1
C6 C -0.219(3) -0.0023(11) 0.1632(19) 0.045(5) Uiso 0.517(15) 1 d P A 1
H6A H -0.1937 -0.0480 0.1802 0.068 Uiso 0.517(15) 1 calc PR A 1
H6B H -0.2961 0.0013 0.0888 0.068 Uiso 0.517(15) 1 calc PR A 1
H6C H -0.2662 0.0162 0.2248 0.068 Uiso 0.517(15) 1 calc PR A 1
C7 C 0.141(3) -0.0552(12) 0.169(2) 0.059(6) Uiso 0.517(15) 1 d P A 1
H7A H 0.0529 -0.0827 0.1819 0.088 Uiso 0.517(15) 1 calc PR A 1
H7B H 0.2319 -0.0594 0.2351 0.088 Uiso 0.517(15) 1 calc PR A 1
H7C H 0.1729 -0.0687 0.0980 0.088 Uiso 0.517(15) 1 calc PR A 1
C8 C 0.350(3) 0.0683(14) 0.123(2) 0.063(7) Uiso 0.517(15) 1 d P A 1
H8A H 0.3853 0.1124 0.1103 0.095 Uiso 0.517(15) 1 calc PR A 1
H8B H 0.3582 0.0408 0.0573 0.095 Uiso 0.517(15) 1 calc PR A 1
H8C H 0.4176 0.0507 0.1942 0.095 Uiso 0.517(15) 1 calc PR A 1
C9 C 0.109(3) 0.1891(13) 0.069(2) 0.064(7) Uiso 0.517(15) 1 d P A 1
H9A H 0.2235 0.1916 0.0719 0.096 Uiso 0.517(15) 1 calc PR A 1
H9B H 0.0772 0.2247 0.1145 0.096 Uiso 0.517(15) 1 calc PR A 1
H9C H 0.0496 0.1926 -0.0117 0.096 Uiso 0.517(15) 1 calc PR A 1
C10 C -0.220(3) 0.1470(14) 0.120(2) 0.064(7) Uiso 0.517(15) 1 d P A 1
H10A H -0.3141 0.1229 0.1316 0.096 Uiso 0.517(15) 1 calc PR A 1
H10B H -0.2423 0.1652 0.0412 0.096 Uiso 0.517(15) 1 calc PR A 1
H10C H -0.1966 0.1822 0.1766 0.096 Uiso 0.517(15) 1 calc PR A 1
C1B C 0.028(3) 0.0045(11) 0.1674(18) 0.035(5) Uiso 0.483(15) 1 d P A 2
C2B C 0.174(2) 0.0351(11) 0.1533(15) 0.026(4) Uiso 0.483(15) 1 d P A 2
C3B C 0.135(3) 0.1006(12) 0.1250(16) 0.028(4) Uiso 0.483(15) 1 d P A 2
C4B C -0.027(4) 0.1116(12) 0.125(2) 0.036(6) Uiso 0.483(15) 1 d P A 2
C5B C -0.085(3) 0.0529(14) 0.1513(19) 0.030(6) Uiso 0.483(15) 1 d P A 2
C6B C 0.016(5) -0.0700(18) 0.178(3) 0.087(10) Uiso 0.483(15) 1 d P A 2
H6B1 H 0.1230 -0.0891 0.1897 0.130 Uiso 0.483(15) 1 calc PR A 2
H6B2 H -0.0515 -0.0875 0.1071 0.130 Uiso 0.483(15) 1 calc PR A 2
H6B3 H -0.0311 -0.0806 0.2444 0.130 Uiso 0.483(15) 1 calc PR A 2
C7B C 0.330(4) -0.0026(19) 0.160(3) 0.090(11) Uiso 0.483(15) 1 d P A 2
H7B1 H 0.3134 -0.0481 0.1786 0.136 Uiso 0.483(15) 1 calc PR A 2
H7B2 H 0.4140 0.0163 0.2199 0.136 Uiso 0.483(15) 1 calc PR A 2
H7B3 H 0.3607 -0.0002 0.0847 0.136 Uiso 0.483(15) 1 calc PR A 2
C8B C 0.240(4) 0.1445(18) 0.078(3) 0.089(11) Uiso 0.483(15) 1 d P A 2
H8B1 H 0.3464 0.1254 0.0887 0.133 Uiso 0.483(15) 1 calc PR A 2
H8B2 H 0.2464 0.1861 0.1191 0.133 Uiso 0.483(15) 1 calc PR A 2
H8B3 H 0.1956 0.1515 -0.0046 0.133 Uiso 0.483(15) 1 calc PR A 2
C9B C -0.129(4) 0.1689(16) 0.099(3) 0.074(9) Uiso 0.483(15) 1 d P A 2
H9B1 H -0.0653 0.2057 0.0827 0.111 Uiso 0.483(15) 1 calc PR A 2
H9B2 H -0.1760 0.1793 0.1658 0.111 Uiso 0.483(15) 1 calc PR A 2
H9B3 H -0.2151 0.1602 0.0313 0.111 Uiso 0.483(15) 1 calc PR A 2
C10B C -0.261(4) 0.0350(16) 0.149(3) 0.065(8) Uiso 0.483(15) 1 d P A 2
H10D H -0.2667 -0.0106 0.1717 0.098 Uiso 0.483(15) 1 calc PR A 2
H10E H -0.3255 0.0416 0.0713 0.098 Uiso 0.483(15) 1 calc PR A 2
H10F H -0.3009 0.0626 0.2044 0.098 Uiso 0.483(15) 1 calc PR A 2
C11 C 0.1377(17) 0.2090(8) 0.4640(17) 0.020(3) Uiso 0.549(12) 1 d P A 1
C12 C 0.215(3) 0.1667(10) 0.5532(16) 0.031(4) Uiso 0.549(12) 1 d P A 1
C13 C 0.356(2) 0.1447(8) 0.5264(16) 0.025(3) Uiso 0.549(12) 1 d P A 1
C14 C 0.371(2) 0.1740(10) 0.4223(19) 0.029(4) Uiso 0.549(12) 1 d P A 1
C15 C 0.240(2) 0.2152(8) 0.3829(13) 0.025(3) Uiso 0.549(12) 1 d P A 1
C16 C -0.019(3) 0.2424(11) 0.4602(19) 0.050(5) Uiso 0.549(12) 1 d P A 1
H16A H -0.0469 0.2686 0.3894 0.075 Uiso 0.549(12) 1 calc PR A 1
H16B H -0.0094 0.2706 0.5281 0.075 Uiso 0.549(12) 1 calc PR A 1
H16C H -0.1020 0.2099 0.4605 0.075 Uiso 0.549(12) 1 calc PR A 1
C17 C 0.154(3) 0.1524(13) 0.663(2) 0.066(7) Uiso 0.549(12) 1 d P A 1
H17A H 0.0519 0.1748 0.6590 0.099 Uiso 0.549(12) 1 calc PR A 1
H17B H 0.2321 0.1677 0.7308 0.099 Uiso 0.549(12) 1 calc PR A 1
H17C H 0.1384 0.1056 0.6694 0.099 Uiso 0.549(12) 1 calc PR A 1
C18 C 0.473(3) 0.0980(13) 0.596(2) 0.069(7) Uiso 0.549(12) 1 d P A 1
H18A H 0.5620 0.0909 0.5579 0.104 Uiso 0.549(12) 1 calc PR A 1
H18B H 0.4192 0.0567 0.6031 0.104 Uiso 0.549(12) 1 calc PR A 1
H18C H 0.5139 0.1160 0.6740 0.104 Uiso 0.549(12) 1 calc PR A 1
C19 C 0.521(3) 0.1648(12) 0.373(2) 0.062(6) Uiso 0.549(12) 1 d P A 1
H19A H 0.5086 0.1885 0.3002 0.093 Uiso 0.549(12) 1 calc PR A 1
H19B H 0.5355 0.1185 0.3596 0.093 Uiso 0.549(12) 1 calc PR A 1
H19C H 0.6140 0.1813 0.4290 0.093 Uiso 0.549(12) 1 calc PR A 1
C20 C 0.219(3) 0.2644(12) 0.289(2) 0.061(6) Uiso 0.549(12) 1 d P A 1
H20A H 0.1154 0.2859 0.2826 0.092 Uiso 0.549(12) 1 calc PR A 1
H20B H 0.2225 0.2431 0.2155 0.092 Uiso 0.549(12) 1 calc PR A 1
H20C H 0.3046 0.2966 0.3074 0.092 Uiso 0.549(12) 1 calc PR A 1
C11B C 0.158(3) 0.1926(11) 0.513(2) 0.029(4) Uiso 0.451(12) 1 d P A 2
C12B C 0.285(3) 0.1540(11) 0.5591(18) 0.031(5) Uiso 0.451(12) 1 d P A 2
C13B C 0.385(2) 0.1604(9) 0.477(2) 0.022(4) Uiso 0.451(12) 1 d P A 2
C14B C 0.324(3) 0.2017(13) 0.390(2) 0.038(5) Uiso 0.451(12) 1 d P A 2
C15B C 0.174(3) 0.2230(11) 0.411(2) 0.036(5) Uiso 0.451(12) 1 d P A 2
C16B C 0.013(4) 0.2130(18) 0.569(3) 0.077(10) Uiso 0.451(12) 1 d P A 2
H16D H -0.0572 0.2428 0.5171 0.116 Uiso 0.451(12) 1 calc PR A 2
H16E H 0.0540 0.2346 0.6437 0.116 Uiso 0.451(12) 1 calc PR A 2
H16F H -0.0474 0.1743 0.5819 0.116 Uiso 0.451(12) 1 calc PR A 2
C17B C 0.315(5) 0.1238(19) 0.672(3) 0.084(11) Uiso 0.451(12) 1 d P A 2
H17D H 0.4130 0.0982 0.6838 0.125 Uiso 0.451(12) 1 calc PR A 2
H17E H 0.2246 0.0954 0.6774 0.125 Uiso 0.451(12) 1 calc PR A 2
H17F H 0.3257 0.1574 0.7321 0.125 Uiso 0.451(12) 1 calc PR A 2
C18B C 0.549(4) 0.1311(18) 0.492(3) 0.080(10) Uiso 0.451(12) 1 d P A 2
H18D H 0.5696 0.1033 0.5609 0.120 Uiso 0.451(12) 1 calc PR A 2
H18E H 0.6288 0.1658 0.5017 0.120 Uiso 0.451(12) 1 calc PR A 2
H18F H 0.5549 0.1053 0.4235 0.120 Uiso 0.451(12) 1 calc PR A 2
C19B C 0.420(5) 0.233(2) 0.306(4) 0.096(12) Uiso 0.451(12) 1 d P A 2
H19D H 0.3491 0.2610 0.2503 0.145 Uiso 0.451(12) 1 calc PR A 2
H19E H 0.4636 0.1990 0.2638 0.145 Uiso 0.451(12) 1 calc PR A 2
H19F H 0.5079 0.2591 0.3504 0.145 Uiso 0.451(12) 1 calc PR A 2
C20B C 0.065(5) 0.275(2) 0.345(4) 0.101(13) Uiso 0.451(12) 1 d P A 2
H20D H 0.1038 0.2874 0.2758 0.151 Uiso 0.451(12) 1 calc PR A 2
H20E H 0.0659 0.3130 0.3950 0.151 Uiso 0.451(12) 1 calc PR A 2
H20F H -0.0438 0.2580 0.3221 0.151 Uiso 0.451(12) 1 calc PR A 2

loop_
_atom_site_aniso_label
_atom_site_aniso_U_11
_atom_site_aniso_U_22
_atom_site_aniso_U_33
_atom_site_aniso_U_23
_atom_site_aniso_U_13
_atom_site_aniso_U_12
La1 0.0262(3) 0.0296(3) 0.0268(3) -0.0010(2) 0.00508(19) -0.0031(2)
Se1 0.0304(5) 0.0334(5) 0.0428(5) 0.0066(4) 0.0128(4) 0.0061(4)

loop_
_atom_type_symbol
_atom_type_description
_atom_type_scat_dispersion_real
_atom_type_scat_dispersion_imag
_atom_type_scat_source
C C 0.0033 0.0016 'International Tables Vol C Tables 4.2.6.8 and 6.1.1.4'
H H 0.0000 0.0000 'International Tables Vol C Tables 4.2.6.8 and 6.1.1.4'
Se Se -0.0929 2.2259 'International Tables Vol C Tables 4.2.6.8 and 6.1.1.4'
La La -0.2871 2.4523 'International Tables Vol C Tables 4.2.6.8 and 6.1.1.4'

loop_
_geom_angle_atom_site_label_1
_geom_angle_atom_site_label_2
_geom_angle_atom_site_label_3
_geom_angle
_geom_angle_site_symmetry_1
_geom_angle_site_symmetry_3
Cnt1 La1 Cnt2 131.7 . .
Cnt1 La1 Se1 112.5 . .
Cnt2 La1 Se1 109.7 . .
Cnt1 La1 Se1 114.5 3_556 .
Cnt2 La1 Se1 111.5 3_556 .
C11 La1 C14 48.7(5) . .
C11 La1 C5B 127.7(7) . .
C14 La1 C5B 136.3(7) . .
C11 La1 C13 48.7(5) . .
C14 La1 C13 29.2(5) . .
C5B La1 C13 165.5(7) . .
C11 La1 C3 123.3(6) . .
C14 La1 C3 93.4(6) . .
C5B La1 C3 49.2(6) . .
C13 La1 C3 118.5(6) . .
C11 La1 C3B 111.4(7) . .
C14 La1 C3B 90.8(6) . .
C5B La1 C3B 46.9(6) . .
C13 La1 C3B 119.0(6) . .
C3 La1 C3B 14.8(4) . .
C11 La1 C4B 105.9(6) . .
C14 La1 C4B 109.1(8) . .
C5B La1 C4B 28.5(8) . .
C13 La1 C4B 137.9(8) . .
C3 La1 C4B 40.3(7) . .
C3B La1 C4B 29.4(7) . .
C11 La1 C12 29.6(5) . .
C14 La1 C12 48.0(5) . .
C5B La1 C12 154.7(8) . .
C13 La1 C12 29.0(5) . .
C3 La1 C12 140.9(5) . .
C3B La1 C12 134.4(6) . .
C4B La1 C12 135.4(7) . .
C11 La1 C2B 138.4(6) . .
C14 La1 C2B 102.7(6) . .
C5B La1 C2B 47.7(6) . .
C13 La1 C2B 123.1(6) . .
C3 La1 C2B 15.5(4) . .
C3B La1 C2B 29.4(6) . .
C4B La1 C2B 48.9(6) . .
C12 La1 C2B 150.4(6) . .
C11 La1 C11B 13.7(5) . .
C14 La1 C11B 49.9(5) . .
C5B La1 C11B 138.9(8) . .
C13 La1 C11B 40.8(6) . .
C3 La1 C11B 134.9(7) . .
C3B La1 C11B 124.2(7) . .
C4B La1 C11B 119.4(8) . .
C12 La1 C11B 16.6(5) . .
C2B La1 C11B 149.0(7) . .
C11 La1 C5 108.7(6) . .
C14 La1 C5 118.7(8) . .
C5B La1 C5 21.0(6) . .
C13 La1 C5 146.7(7) . .
C3 La1 C5 47.5(6) . .
C3B La1 C5 38.5(7) . .
C4B La1 C5 10.4(6) . .
C12 La1 C5 138.0(7) . .
C2B La1 C5 53.3(6) . .
C11B La1 C5 121.4(8) . .
C11 La1 C15 30.0(5) . .
C14 La1 C15 29.2(5) . .
C5B La1 C15 120.0(7) . .
C13 La1 C15 48.5(5) . .
C3 La1 C15 95.4(6) . .
C3B La1 C15 86.0(5) . .
C4B La1 C15 91.9(7) . .
C12 La1 C15 48.6(5) . .
C2B La1 C15 109.6(6) . .
C11B La1 C15 39.5(6) . .
C5 La1 C15 99.1(6) . .
C11 La1 C2 151.3(6) . .
C14 La1 C2 120.9(6) . .
C5B La1 C2 35.5(7) . .
C13 La1 C2 138.9(6) . .
C3 La1 C2 30.4(6) . .
C3B La1 C2 40.4(6) . .
C4B La1 C2 48.1(6) . .
C12 La1 C2 167.7(7) . .
C2B La1 C2 18.2(5) . .
C11B La1 C2 164.6(7) . .
C5 La1 C2 48.4(6) . .
C15 La1 C2 125.7(6) . .
C11 La1 C1 136.1(6) . .
C14 La1 C1 140.5(6) . .
C5B La1 C1 8.6(6) . .
C13 La1 C1 167.4(6) . .
C3 La1 C1 49.0(5) . .
C3B La1 C1 49.7(6) . .
C4B La1 C1 35.7(7) . .
C12 La1 C1 161.6(7) . .
C2B La1 C1 44.6(5) . .
C11B La1 C1 146.8(8) . .
C5 La1 C1 29.2(6) . .
C15 La1 C1 127.6(6) . .
C2 La1 C1 29.9(6) . .
C11 La1 C1B 154.1(6) . .
C14 La1 C1B 132.5(7) . .
C5B La1 C1B 28.6(7) . .
C13 La1 C1B 149.1(7) . .
C3 La1 C1B 40.6(6) . .
C3B La1 C1B 48.1(6) . .
C4B La1 C1B 48.3(7) . .
C12 La1 C1B 176.3(7) . .
C2B La1 C1B 29.8(6) . .
C11B La1 C1B 167.1(8) . .
C5 La1 C1B 45.7(6) . .
C15 La1 C1B 134.1(6) . .
C2 La1 C1B 11.7(5) . .
C1 La1 C1B 21.2(6) . .
C11 La1 C4 102.5(6) . .
C14 La1 C4 93.5(6) . .
C5B La1 C4 42.8(6) . .
C13 La1 C4 122.7(6) . .
C3 La1 C4 29.1(5) . .
C3B La1 C4 14.8(5) . .
C4B La1 C4 17.9(6) . .
C12 La1 C4 129.6(6) . .
C2B La1 C4 42.2(6) . .
C11B La1 C4 116.1(7) . .
C5 La1 C4 28.2(6) . .
C15 La1 C4 81.5(5) . .
C2 La1 C4 48.9(6) . .
C1 La1 C4 48.2(6) . .
C1B La1 C4 53.6(6) . .
C11 La1 C13B 49.0(5) . .
C14 La1 C13B 14.1(4) . .
C5B La1 C13B 150.1(7) . .
C13 La1 C13B 15.4(4) . .
C3 La1 C13B 104.5(6) . .
C3B La1 C13B 103.7(7) . .
C4B La1 C13B 123.1(8) . .
C12 La1 C13B 39.0(6) . .
C2B La1 C13B 111.4(6) . .
C11B La1 C13B 45.8(6) . .
C5 La1 C13B 132.7(8) . .
C15 La1 C13B 38.5(5) . .
C2 La1 C13B 128.9(7) . .
C1 La1 C13B 153.2(7) . .
C1B La1 C13B 140.4(7) . .
C4 La1 C13B 107.4(7) . .
C11 La1 C12B 39.2(6) . .
C14 La1 C12B 40.8(6) . .
C5B La1 C12B 166.8(8) . .
C13 La1 C12B 16.5(5) . .
C3 La1 C12B 133.7(7) . .
C3B La1 C12B 131.4(6) . .
C4B La1 C12B 141.8(7) . .
C12 La1 C12B 13.2(5) . .
C2B La1 C12B 139.6(7) . .
C11B La1 C12B 28.1(7) . .
C5 La1 C12B 147.1(7) . .
C15 La1 C12B 50.3(5) . .
C2 La1 C12B 155.1(8) . .
C1 La1 C12B 174.7(8) . .
C1B La1 C12B 164.1(8) . .
C4 La1 C12B 131.1(6) . .
C13B La1 C12B 29.2(6) . .
C11 La1 C15B 16.5(5) . .
C14 La1 C15B 40.6(6) . .
C5B La1 C15B 120.3(8) . .
C13 La1 C15B 51.6(6) . .
C3 La1 C15B 106.9(8) . .
C3B La1 C15B 95.6(7) . .
C4B La1 C15B 94.5(7) . .
C12 La1 C15B 41.8(6) . .
C2B La1 C15B 121.9(8) . .
C11B La1 C15B 28.6(7) . .
C5 La1 C15B 99.6(7) . .
C15 La1 C15B 15.0(5) . .
C2 La1 C15B 135.9(7) . .
C1 La1 C15B 128.7(7) . .
C1B La1 C15B 141.6(7) . .
C4 La1 C15B 88.1(7) . .
C13B La1 C15B 46.1(6) . .
C12B La1 C15B 47.7(6) . .
C11 La1 C14B 41.1(6) . .
C14 La1 C14B 15.1(5) . .
C5B La1 C14B 125.9(8) . .
C13 La1 C14B 40.5(6) . .
C3 La1 C14B 90.6(6) . .
C3B La1 C14B 84.4(6) . .
C4B La1 C14B 97.5(8) . .
C12 La1 C14B 50.6(6) . .
C2B La1 C14B 102.8(7) . .
C11B La1 C14B 46.8(7) . .
C5 La1 C14B 106.3(8) . .
C15 La1 C14B 15.2(5) . .
C2 La1 C14B 120.6(7) . .
C1 La1 C14B 132.0(7) . .
C1B La1 C14B 131.1(7) . .
C4 La1 C14B 83.8(6) . .
C13B La1 C14B 27.2(6) . .
C12B La1 C14B 47.6(6) . .
C15B La1 C14B 28.9(7) . .
C11 La1 Se1 117.7(4) . 3_556
C14 La1 Se1 116.2(5) . 3_556
C5B La1 Se1 102.7(6) . 3_556
C13 La1 Se1 89.9(4) . 3_556
C3 La1 Se1 117.0(5) . 3_556
C3B La1 Se1 130.5(5) . 3_556
C4B La1 Se1 130.9(6) . 3_556
C12 La1 Se1 90.7(4) . 3_556
C2B La1 Se1 101.6(5) . 3_556
C11B La1 Se1 104.2(6) . 3_556
C5 La1 Se1 123.2(5) . 3_556
C15 La1 Se1 137.2(3) . 3_556
C2 La1 Se1 91.0(4) . 3_556
C1 La1 Se1 95.2(5) . 3_556
C1B La1 Se1 86.0(5) . 3_556
C4 La1 Se1 139.5(4) . 3_556
C13B La1 Se1 102.9(5) . 3_556
C12B La1 Se1 87.0(4) . 3_556
C15B La1 Se1 132.4(5) . 3_556
C14B La1 Se1 130.0(6) . 3_556
C11 La1 Se1 95.6(4) . .
C14 La1 Se1 132.1(4) . .
C5B La1 Se1 89.2(5) . .
C13 La1 Se1 104.9(4) . .
C3 La1 Se1 134.2(4) . .
C3B La1 Se1 136.1(4) . .
C4B La1 Se1 111.4(7) . .
C12 La1 Se1 84.8(4) . .
C2B La1 Se1 122.9(5) . .
C11B La1 Se1 87.7(5) . .
C5 La1 Se1 101.1(6) . .
C15 La1 Se1 125.7(4) . .
C2 La1 Se1 105.0(5) . .
C1 La1 Se1 86.8(4) . .
C1B La1 Se1 94.0(6) . .
C4 La1 Se1 129.2(5) . .
C13B La1 Se1 120.0(5) . .
C12B La1 Se1 91.4(5) . .
C15B La1 Se1 111.3(6) . .
C14B La1 Se1 134.3(5) . .
Se1 La1 Se1 45.90(3) 3_556 .
Se1 Se1 La1 67.10(4) 3_556 3_556
Se1 Se1 La1 67.00(4) 3_556 .
La1 Se1 La1 134.10(3) 3_556 .
C5 C1 C2 106.5(18) . .
C5 C1 C6 121(2) . .
C2 C1 C6 132(2) . .
C5 C1 La1 74.7(11) . .
C2 C1 La1 74.9(11) . .
C6 C1 La1 120.6(13) . .
C1 C2 C7 125(2) . .
C1 C2 C3 105.7(17) . .
C7 C2 C3 130(2) . .
C1 C2 La1 75.3(11) . .
C7 C2 La1 119.9(14) . .
C3 C2 La1 74.0(10) . .
C4 C3 C2 108.2(16) . .
C4 C3 C8 129(2) . .
C2 C3 C8 123(2) . .
C4 C3 La1 76.8(10) . .
C2 C3 La1 75.5(10) . .
C8 C3 La1 118.3(13) . .
C5 C4 C3 108.1(17) . .
C5 C4 C9 128(2) . .
C3 C4 C9 123(2) . .
C5 C4 La1 74.8(11) . .
C3 C4 La1 74.1(10) . .
C9 C4 La1 127.0(14) . .
C4 C5 C1 111.5(18) . .
C4 C5 C10 121(2) . .
C1 C5 C10 128(2) . .
C4 C5 La1 77.1(11) . .
C1 C5 La1 76.1(11) . .
C10 C5 La1 117.4(15) . .
C5B C1B C2B 105.8(19) . .
C5B C1B C6B 132(3) . .
C2B C1B C6B 121(2) . .
C5B C1B La1 73.9(13) . .
C2B C1B La1 74.1(11) . .
C6B C1B La1 124.3(18) . .
C3B C2B C1B 106.3(16) . .
C3B C2B C7B 131(2) . .
C1B C2B C7B 123(2) . .
C3B C2B La1 75.2(10) . .
C1B C2B La1 76.1(11) . .
C7B C2B La1 118.3(17) . .
C2B C3B C4B 109.5(18) . .
C2B C3B C8B 123(3) . .
C4B C3B C8B 126(3) . .
C2B C3B La1 75.4(10) . .
C4B C3B La1 75.3(12) . .
C8B C3B La1 126.3(18) . .
C5B C4B C3B 105(2) . .
C5B C4B C9B 122(3) . .
C3B C4B C9B 132(3) . .
C5B C4B La1 75.0(13) . .
C3B C4B La1 75.3(12) . .
C9B C4B La1 117.4(18) . .
C4B C5B C1B 113(2) . .
C4B C5B C10B 127(3) . .
C1B C5B C10B 119(3) . .
C4B C5B La1 76.5(13) . .
C1B C5B La1 77.6(13) . .
C10B C5B La1 120.1(16) . .
C12 C11 C15 107.2(14) . .
C12 C11 C16 125.1(19) . .
C15 C11 C16 127.7(19) . .
C12 C11 La1 76.3(9) . .
C15 C11 La1 76.2(8) . .
C16 C11 La1 115.3(11) . .
C13 C12 C11 108.7(15) . .
C13 C12 C17 127(2) . .
C11 C12 C17 124(2) . .
C13 C12 La1 75.3(9) . .
C11 C12 La1 74.1(9) . .
C17 C12 La1 119.9(13) . .
C12 C13 C14 107.8(14) . .
C12 C13 C18 126(2) . .
C14 C13 C18 126(2) . .
C12 C13 La1 75.7(9) . .
C14 C13 La1 74.7(9) . .
C18 C13 La1 115.6(13) . .
C13 C14 C15 109.6(15) . .
C13 C14 C19 121(2) . .
C15 C14 C19 129(2) . .
C13 C14 La1 76.1(9) . .
C15 C14 La1 76.4(9) . .
C19 C14 La1 119.3(13) . .
C14 C15 C11 106.6(14) . .
C14 C15 C20 129(2) . .
C11 C15 C20 124(2) . .
C14 C15 La1 74.4(9) . .
C11 C15 La1 73.8(8) . .
C20 C15 La1 124.8(13) . .
C12B C11B C15B 113(2) . .
C12B C11B C16B 128(3) . .
C15B C11B C16B 118(3) . .
C12B C11B La1 78.1(12) . .
C15B C11B La1 77.9(13) . .
C16B C11B La1 118.8(16) . .
C11B C12B C13B 102.7(18) . .
C11B C12B C17B 125(3) . .
C13B C12B C17B 131(3) . .
C11B C12B La1 73.9(12) . .
C13B C12B La1 75.0(11) . .
C17B C12B La1 122.0(19) . .
C14B C13B C12B 112.8(19) . .
C14B C13B C18B 123(3) . .
C12B C13B C18B 124(3) . .
C14B C13B La1 78.9(13) . .
C12B C13B La1 75.8(11) . .
C18B C13B La1 119.2(17) . .
C13B C14B C15B 106(2) . .
C13B C14B C19B 125(3) . .
C15B C14B C19B 127(3) . .
C13B C14B La1 73.9(12) . .
C15B C14B La1 73.8(13) . .
C19B C14B La1 130(2) . .
C11B C15B C14B 106(2) . .
C11B C15B C20B 127(3) . .
C14B C15B C20B 127(3) . .
C11B C15B La1 73.4(12) . .
C14B C15B La1 77.3(13) . .
C20B C15B La1 121(2) . .

loop_
_geom_bond_atom_site_label_1
_geom_bond_atom_site_label_2
_geom_bond_distance
_geom_bond_site_symmetry_2
La1 Cnt1 2.529 .
La1 Cnt2 2.506 .
La1 C11 2.761(14) .
La1 C14 2.767(16) .
La1 C5B 2.77(2) .
La1 C13 2.783(15) .
La1 C3 2.785(17) .
La1 C3B 2.786(19) .
La1 C4B 2.79(2) .
La1 C12 2.788(17) .
La1 C2B 2.789(18) .
La1 C11B 2.79(2) .
La1 C5 2.79(2) .
La1 C15 2.792(15) .
La1 C2 2.805(19) .
La1 C1 2.810(19) .
La1 C1B 2.81(2) .
La1 C4 2.820(18) .
La1 C13B 2.830(18) .
La1 C12B 2.84(2) .
La1 C15B 2.85(2) .
La1 C14B 2.89(2) .
La1 Se1 3.0684(11) 3_556
La1 Se1 3.0705(11) .
Se1 Se1 2.3938(18) 3_556
Se1 La1 3.0684(11) 3_556
C1 C5 1.41(3) .
C1 C2 1.45(3) .
C1 C6 1.47(3) .
C2 C7 1.45(3) .
C2 C3 1.47(3) .
C3 C4 1.41(3) .
C3 C8 1.53(3) .
C4 C5 1.37(3) .
C4 C9 1.56(3) .
C5 C10 1.54(3) .
C1B C5B 1.38(3) .
C1B C2B 1.44(3) .
C1B C6B 1.55(4) .
C2B C3B 1.41(3) .
C2B C7B 1.53(4) .
C3B C4B 1.41(3) .
C3B C8B 1.46(4) .
C4B C5B 1.37(4) .
C4B C9B 1.46(4) .
C5B C10B 1.54(4) .
C11 C12 1.42(2) .
C11 C15 1.44(2) .
C11 C16 1.50(2) .
C12 C13 1.39(2) .
C12 C17 1.53(3) .
C13 C14 1.40(2) .
C13 C18 1.50(3) .
C14 C15 1.40(2) .
C14 C19 1.53(3) .
C15 C20 1.48(3) .
C11B C12B 1.37(3) .
C11B C15B 1.40(3) .
C11B C16B 1.58(4) .
C12B C13B 1.43(3) .
C12B C17B 1.45(4) .
C13B C14B 1.35(3) .
C13B C18B 1.50(4) .
C14B C15B 1.43(3) .
C14B C19B 1.56(5) .
C15B C20B 1.52(5) .
